data_7040405
loop_
_publ_author_name
'Borup, Mette Andersen'
'Blichfeld, Anders Bank'
'Madsen, Solveig R\/ogild'
'Iversen, Bo Brummerstedt'

_publ_section_title
;
 High-pressure single crystal X-ray diffraction study of thermoelectric
 ZnSb and \b-Zn4Sb3.
;
_journal_issue 38
_journal_name_full 'Dalton transactions (Cambridge, England : 2003)'
_journal_page_first 15097
_journal_page_last 15103
_journal_paper_doi 10.1039/c6dt02323a
_journal_volume 45
_journal_year 2016
_chemical_formula_moiety 'Sb30 Zn38.41'
_chemical_formula_sum 'Sb30 Zn38.41'
_chemical_formula_weight 6163.49
_chemical_name_systematic 'Zinc antimonide'
_space_group_crystal_system trigonal
_space_group_IT_number 167
_space_group_name_Hall '-R 3 2"c'
_space_group_name_H-M_alt 'R -3 c'
_symmetry_space_group_name_Hall '-R 3 2"c'
_symmetry_space_group_name_H-M 'R -3 c :H'
_atom_sites_solution_primary direct
_audit_creation_date 2016-05-16
_audit_creation_method
;
Olex2 1.2
(compiled 2016.02.19 svn.r3266 for OlexSys, GUI svn.r5155)
;
_audit_update_record
;
2016-07-11 deposited with the CCDC.
2016-08-22 downloaded from the CCDC.
;
_cell_angle_alpha 90
_cell_angle_beta 90
_cell_angle_gamma 120
_cell_formula_units_Z 1
_cell_length_a 12.1875(9)
_cell_length_b 12.1875(9)
_cell_length_c 12.3911(10)
_cell_measurement_pressure 101.325
_cell_measurement_reflns_used 4685
_cell_measurement_temperature 296(2)
_cell_measurement_theta_max 27.30
_cell_measurement_theta_min 3.01
_cell_volume 1593.9(2)
_computing_cell_refinement 'SAINT v8.34A (Bruker, 2013)'
_computing_data_reduction 'SAINT v8.34A (Bruker, 2013)'
_computing_molecular_graphics 'Olex2 (Dolomanov et al., 2009)'
_computing_publication_material 'Olex2 (Dolomanov et al., 2009)'
_computing_structure_refinement 'ShelXL (Sheldrick, 2015)'
_computing_structure_solution 'ShelXT (Sheldrick, 2015)'
_diffrn_ambient_temperature 296.15
_diffrn_measured_fraction_theta_full 1.000
_diffrn_measured_fraction_theta_max 0.998
_diffrn_measurement_device_type 'Bruker APEX-II CCD'
_diffrn_measurement_method '\f and \w scans'
_diffrn_radiation_type AgK\a
_diffrn_radiation_wavelength 0.56086
_diffrn_reflns_av_R_equivalents 0.0438
_diffrn_reflns_av_unetI/netI 0.0170
_diffrn_reflns_Laue_measured_fraction_full 1.000
_diffrn_reflns_Laue_measured_fraction_max 0.998
_diffrn_reflns_limit_h_max 20
_diffrn_reflns_limit_h_min -17
_diffrn_reflns_limit_k_max 20
_diffrn_reflns_limit_k_min -18
_diffrn_reflns_limit_l_max 13
_diffrn_reflns_limit_l_min -20
_diffrn_reflns_number 13925
_diffrn_reflns_point_group_measured_fraction_full 1.000
_diffrn_reflns_point_group_measured_fraction_max 0.998
_diffrn_reflns_theta_full 19.665
_diffrn_reflns_theta_max 27.898
_diffrn_reflns_theta_min 2.638
_exptl_absorpt_coefficient_mu 13.986
_exptl_absorpt_correction_T_max 0.7456
_exptl_absorpt_correction_T_min 0.6076
_exptl_absorpt_correction_type multi-scan
_exptl_absorpt_process_details
;
SADABS-2012/1 (Bruker,2012) was used for absorption correction.
wR2(int) was 0.1269 before and 0.0552 after correction.
The Ratio of minimum to maximum transmission is 0.8149.
The \l/2 correction factor is 0.0015.
;
_exptl_crystal_colour 'metallic grayish gray'
_exptl_crystal_colour_lustre metallic
_exptl_crystal_colour_modifier grayish
_exptl_crystal_colour_primary gray
_exptl_crystal_density_diffrn 6.421
_exptl_crystal_description irregular
_exptl_crystal_F_000 2682
_exptl_crystal_size_max 0.07
_exptl_crystal_size_mid 0.05
_exptl_crystal_size_min 0.01
_refine_diff_density_max 1.798
_refine_diff_density_min -1.785
_refine_diff_density_rms 0.281
_refine_ls_extinction_method none
_refine_ls_goodness_of_fit_ref 1.117
_refine_ls_hydrogen_treatment undef
_refine_ls_matrix_type full
_refine_ls_number_parameters 32
_refine_ls_number_reflns 865
_refine_ls_number_restraints 1
_refine_ls_restrained_S_all 1.117
_refine_ls_R_factor_all 0.0315
_refine_ls_R_factor_gt 0.0273
_refine_ls_shift/su_max 0.000
_refine_ls_shift/su_mean 0.000
_refine_ls_structure_factor_coef Fsqd
_refine_ls_weighting_details 'w=1/[\s^2^(Fo^2^)+(0.0247P)^2^+38.7460P] where P=(Fo^2^+2Fc^2^)/3'
_refine_ls_weighting_scheme calc
_refine_ls_wR_factor_gt 0.0638
_refine_ls_wR_factor_ref 0.0664
_reflns_Friedel_coverage 0.000
_reflns_number_gt 770
_reflns_number_total 865
_reflns_threshold_expression 'I > 2\s(I)'
_cod_data_source_file c6dt02323a2.cif
_cod_data_source_block Zn4Sb3_EM_P0
_cod_depositor_comments
;Adding full bibliography for 7040405--7040434.cif.

 Adding full bibliography for 7040405--7040434.cif.
;
_cod_original_cell_volume 1593.9(3)
_cod_database_code 7040405
_shelx_space_group_comment
;
The symmetry employed for this shelxl refinement is uniquely defined
by the following loop, which should always be used as a source of
symmetry information in preference to the above space-group names.
They are only intended as comments.
;
_olex2_refinement_description
;
1. Uiso/Uaniso restraints and constraints
Uiso(Zn2) = Uiso(Zn3) = Uiso(Zn4)
2. Others
 1*[Sof(Zn1)]+1*[Sof(Zn2)]+1*[Sof(Zn3)]+1*[Sof(Zn4)]=1.068 with esd of 0.002
;

loop_
_space_group_symop_operation_xyz
'x, y, z'
'-y, x-y, z'
'-x+y, -x, z'
'y, x, -z+1/2'
'x-y, -y, -z+1/2'
'-x, -x+y, -z+1/2'
'x+2/3, y+1/3, z+1/3'
'-y+2/3, x-y+1/3, z+1/3'
'-x+y+2/3, -x+1/3, z+1/3'
'y+2/3, x+1/3, -z+5/6'
'x-y+2/3, -y+1/3, -z+5/6'
'-x+2/3, -x+y+1/3, -z+5/6'
'x+1/3, y+2/3, z+2/3'
'-y+1/3, x-y+2/3, z+2/3'
'-x+y+1/3, -x+2/3, z+2/3'
'y+1/3, x+2/3, -z+7/6'
'x-y+1/3, -y+2/3, -z+7/6'
'-x+1/3, -x+y+2/3, -z+7/6'
'-x, -y, -z'
'y, -x+y, -z'
'x-y, x, -z'
'-y, -x, z-1/2'
'-x+y, y, z-1/2'
'x, x-y, z-1/2'
'-x+2/3, -y+1/3, -z+1/3'
'y+2/3, -x+y+1/3, -z+1/3'
'x-y+2/3, x+1/3, -z+1/3'
'-y+2/3, -x+1/3, z-1/6'
'-x+y+2/3, y+1/3, z-1/6'
'x+2/3, x-y+1/3, z-1/6'
'-x+1/3, -y+2/3, -z+2/3'
'y+1/3, -x+y+2/3, -z+2/3'
'x-y+1/3, x+2/3, -z+2/3'
'-y+1/3, -x+2/3, z+1/6'
'-x+y+1/3, y+2/3, z+1/6'
'x+1/3, x-y+2/3, z+1/6'

loop_
_atom_site_label
_atom_site_type_symbol
_atom_site_fract_x
_atom_site_fract_y
_atom_site_fract_z
_atom_site_U_iso_or_equiv
_atom_site_adp_type
_atom_site_occupancy
_atom_site_site_symmetry_order
_atom_site_calc_flag
_atom_site_refinement_flags_posn
_atom_site_refinement_flags_adp
_atom_site_refinement_flags_occupancy
_atom_site_disorder_assembly
_atom_site_disorder_group
Sb1 Sb 0.64447(3) 0.0000 0.2500 0.01724(10) Uani 1 2 d S T P . .
Sb2 Sb 0.6667 0.3333 0.19688(4) 0.01642(10) Uani 1 3 d S T P . .
Zn1 Zn 0.83117(6) 0.25400(6) 0.23681(5) 0.02647(18) Uani 0.921(3) 1 d . . . A 1
Zn2 Zn 0.772(3) 0.239(3) 0.310(2) 0.069(4) Uiso 0.044(3) 1 d . . . A 2
Zn3 Zn 0.912(2) 0.408(2) 0.2336(19) 0.069(4) Uiso 0.054(3) 1 d . . . A 2
Zn4 Zn 0.772(3) 0.204(3) 0.090(2) 0.069(4) Uiso 0.048(2) 1 d . . . A 2

loop_
_atom_site_aniso_label
_atom_site_aniso_U_11
_atom_site_aniso_U_22
_atom_site_aniso_U_33
_atom_site_aniso_U_23
_atom_site_aniso_U_13
_atom_site_aniso_U_12
Sb1 0.02021(14) 0.01558(15) 0.01438(16) -0.00080(11) -0.00040(5) 0.00779(8)
Sb2 0.01877(13) 0.01877(13) 0.01174(18) 0.000 0.000 0.00938(7)
Zn1 0.0225(3) 0.0282(3) 0.0298(3) -0.0028(2) -0.0030(2) 0.0134(2)

loop_
_atom_type_symbol
_atom_type_description
_atom_type_scat_dispersion_real
_atom_type_scat_dispersion_imag
_atom_type_scat_source
Zn Zn 0.3242 0.9375 'International Tables Vol C Tables 4.2.6.8 and 6.1.1.4'
Sb Sb -1.0547 1.0104 'International Tables Vol C Tables 4.2.6.8 and 6.1.1.4'

loop_
_geom_angle_atom_site_label_1
_geom_angle_atom_site_label_2
_geom_angle_atom_site_label_3
_geom_angle
_geom_angle_site_symmetry_1
_geom_angle_site_symmetry_3
Zn1 Sb1 Zn1 125.69(3) 32 30_445
Zn2 Sb1 Zn2 97.5(13) 32 30_445
Zn2 Sb1 Zn2 49.9(10) 32 .
Zn2 Sb1 Zn2 134.1(7) 30_445 .
Zn2 Sb1 Zn2 134.1(7) 32 5
Zn2 Sb1 Zn2 49.9(10) 30_445 5
Zn2 Sb1 Zn2 175.5(13) 5 .
Zn2 Sb1 Zn3 85.7(8) 30_445 25_655
Zn2 Sb1 Zn3 116.5(8) 5 35_645
Zn2 Sb1 Zn3 85.7(8) 32 35_645
Zn2 Sb1 Zn3 162.2(8) 30_445 35_645
Zn2 Sb1 Zn3 116.5(8) . 25_655
Zn2 Sb1 Zn3 60.1(8) . 35_645
Zn2 Sb1 Zn3 162.2(8) 32 25_655
Zn2 Sb1 Zn3 60.1(8) 5 25_655
Zn2 Sb1 Zn4 107.4(9) 32 25_655
Zn2 Sb1 Zn4 146.0(9) 32 35_645
Zn2 Sb1 Zn4 58.7(8) 5 35_645
Zn2 Sb1 Zn4 146.1(9) 30_445 25_655
Zn2 Sb1 Zn4 107.4(9) 30_445 35_645
Zn2 Sb1 Zn4 116.8(9) 5 25_655
Zn2 Sb1 Zn4 58.7(8) . 25_655
Zn2 Sb1 Zn4 116.8(9) . 35_645
Zn3 Sb1 Zn2 111.5(9) 3_665 5
Zn3 Sb1 Zn2 73.0(8) 3_665 .
Zn3 Sb1 Zn2 63.2(9) 3_665 30_445
Zn3 Sb1 Zn2 63.2(9) 4_545 32
Zn3 Sb1 Zn2 39.6(8) 4_545 30_445
Zn3 Sb1 Zn2 39.6(8) 3_665 32
Zn3 Sb1 Zn2 111.5(9) 4_545 .
Zn3 Sb1 Zn2 73.0(8) 4_545 5
Zn3 Sb1 Zn3 131.8(4) 4_545 35_645
Zn3 Sb1 Zn3 96.7(10) 25_655 35_645
Zn3 Sb1 Zn3 44.1(11) 4_545 3_665
Zn3 Sb1 Zn3 124.4(7) 3_665 35_645
Zn3 Sb1 Zn3 131.8(4) 3_665 25_655
Zn3 Sb1 Zn3 124.4(7) 4_545 25_655
Zn3 Sb1 Zn4 170.2(8) 4_545 25_655
Zn3 Sb1 Zn4 170.2(8) 3_665 35_645
Zn3 Sb1 Zn4 127.0(8) 4_545 35_645
Zn3 Sb1 Zn4 127.0(8) 3_665 25_655
Zn4 Sb1 Zn3 63.8(7) 35_645 35_645
Zn4 Sb1 Zn3 45.9(8) 35_645 25_655
Zn4 Sb1 Zn3 45.9(8) 25_655 35_645
Zn4 Sb1 Zn3 63.8(7) 25_655 25_655
Zn4 Sb1 Zn4 62.3(12) 25_655 35_645
Zn1 Sb2 Zn1 116.651(11) 3_665 2_655
Zn1 Sb2 Zn1 116.650(11) . 2_655
Zn1 Sb2 Zn1 116.651(11) . 3_665
Zn2 Sb2 Zn2 92.5(9) . 3_665
Zn2 Sb2 Zn2 92.5(9) 3_665 2_655
Zn2 Sb2 Zn2 92.5(9) . 2_655
Zn2 Sb2 Zn3 71.9(9) . 3_665
Zn2 Sb2 Zn3 134.6(8) . 2_655
Zn2 Sb2 Zn3 134.6(8) 3_665 .
Zn2 Sb2 Zn3 134.6(8) 2_655 3_665
Zn2 Sb2 Zn3 47.8(9) 2_655 2_655
Zn2 Sb2 Zn3 71.9(9) 3_665 2_655
Zn2 Sb2 Zn3 71.9(9) 2_655 .
Zn2 Sb2 Zn3 47.8(9) . .
Zn2 Sb2 Zn3 47.8(9) 3_665 3_665
Zn2 Sb2 Zn4 61.7(8) . .
Zn2 Sb2 Zn4 133.1(9) 3_665 2_655
Zn2 Sb2 Zn4 61.7(8) 3_665 3_665
Zn2 Sb2 Zn4 124.7(9) 3_665 .
Zn2 Sb2 Zn4 61.7(8) 2_655 2_655
Zn2 Sb2 Zn4 133.1(9) 2_655 .
Zn2 Sb2 Zn4 124.7(9) 2_655 3_665
Zn2 Sb2 Zn4 124.7(9) . 2_655
Zn2 Sb2 Zn4 133.1(9) . 3_665
Zn3 Sb2 Zn3 117.2(3) . 3_665
Zn3 Sb2 Zn3 117.2(3) . 2_655
Zn3 Sb2 Zn3 117.2(3) 3_665 2_655
Zn3 Sb2 Zn4 61.6(7) . .
Zn3 Sb2 Zn4 77.0(7) 2_655 3_665
Zn3 Sb2 Zn4 159.6(8) . 3_665
Zn3 Sb2 Zn4 77.0(7) 3_665 .
Zn3 Sb2 Zn4 77.0(7) . 2_655
Zn3 Sb2 Zn4 159.6(8) 2_655 .
Zn3 Sb2 Zn4 159.6(8) 3_665 2_655
Zn3 Sb2 Zn4 61.6(7) 2_655 2_655
Zn3 Sb2 Zn4 61.6(7) 3_665 3_665
Zn4 Sb2 Zn4 99.7(7) . 3_665
Zn4 Sb2 Zn4 99.7(7) 2_655 3_665
Zn4 Sb2 Zn4 99.7(7) . 2_655
Sb1 Zn1 Sb1 107.68(2) 33_545 .
Sb1 Zn1 Sb1 120.27(2) 25_655 .
Sb1 Zn1 Sb1 98.21(2) 33_545 25_655
Sb1 Zn1 Zn1 116.64(3) 33_545 25_655
Sb2 Zn1 Sb1 93.97(2) . .
Sb2 Zn1 Sb1 113.40(3) . 25_655
Sb2 Zn1 Sb1 125.09(3) . 33_545
Sb2 Zn1 Zn1 117.91(4) . 25_655
Zn1 Zn1 Sb1 60.06(2) 25_655 .
Zn1 Zn1 Sb1 60.21(2) 25_655 25_655
Sb1 Zn2 Sb1 117.5(11) 33_545 .
Sb1 Zn2 Sb2 119.8(11) . 31_655
Sb1 Zn2 Sb2 93.6(9) 33_545 31_655
Sb1 Zn2 Zn3 52.1(7) . 3_665
Sb1 Zn2 Zn3 162.5(13) 33_545 3_665
Sb1 Zn2 Zn3 57.9(8) 33_545 35_645
Sb1 Zn2 Zn3 61.3(8) . 35_645
Sb1 Zn2 Zn4 119.2(12) 33_545 .
Sb1 Zn2 Zn4 68.2(9) 33_545 25_655
Sb1 Zn2 Zn4 66.3(9) . .
Sb2 Zn2 Sb1 139.4(13) . 33_545
Sb2 Zn2 Sb1 101.1(10) . .
Sb2 Zn2 Sb2 76.6(8) . 31_655
Sb2 Zn2 Zn3 56.4(7) . 3_665
Sb2 Zn2 Zn3 82.8(9) 31_655 3_665
Sb2 Zn2 Zn3 162.3(14) . 35_645
Sb2 Zn2 Zn4 127.8(13) . 25_655
Sb2 Zn2 Zn4 64.1(9) . .
Zn2 Zn2 Sb1 132(2) 32 33_545
Zn2 Zn2 Sb1 175.8(13) 33_545 .
Zn2 Zn2 Sb1 63.5(12) 32 .
Zn2 Zn2 Sb1 66.6(14) 33_545 33_545
Zn2 Zn2 Sb2 57.8(9) 32 31_655
Zn2 Zn2 Sb2 75.2(8) 32 .
Zn2 Zn2 Sb2 75.2(8) 33_545 .
Zn2 Zn2 Sb2 57.8(9) 33_545 31_655
Zn2 Zn2 Zn2 113.2(12) 33_545 32
Zn2 Zn2 Zn3 122.4(18) 33_545 35_645
Zn2 Zn2 Zn3 94.4(16) 32 35_645
Zn2 Zn2 Zn3 33.3(10) 32 3_665
Zn2 Zn2 Zn3 123.7(9) 33_545 3_665
Zn2 Zn2 Zn4 122.6(16) 32 25_655
Zn2 Zn2 Zn4 104.9(17) 32 .
Zn2 Zn2 Zn4 113.1(19) 33_545 .
Zn2 Zn2 Zn4 123.0(16) 33_545 25_655
Zn3 Zn2 Sb1 78.7(14) 32 .
Zn3 Zn2 Sb1 74.1(11) . 33_545
Zn3 Zn2 Sb1 133.7(15) . .
Zn3 Zn2 Sb1 69.2(12) 32 33_545
Zn3 Zn2 Sb2 102.7(13) . 31_655
Zn3 Zn2 Sb2 70.0(11) . .
Zn3 Zn2 Sb2 110.2(11) 35_645 31_655
Zn3 Zn2 Sb2 134.9(17) 32 .
Zn3 Zn2 Sb2 65.6(12) 32 31_655
Zn3 Zn2 Zn2 103(2) 32 33_545
Zn3 Zn2 Zn2 64.3(19) 32 32
Zn3 Zn2 Zn2 47.2(13) . 33_545
Zn3 Zn2 Zn2 143.5(14) . 32
Zn3 Zn2 Zn3 45.3(14) 32 35_645
Zn3 Zn2 Zn3 107.3(11) 35_645 3_665
Zn3 Zn2 Zn3 140.3(19) 32 .
Zn3 Zn2 Zn3 93.9(15) 32 3_665
Zn3 Zn2 Zn3 123.3(16) . 3_665
Zn3 Zn2 Zn3 122.1(13) . 35_645
Zn3 Zn2 Zn4 143.8(18) 32 .
Zn3 Zn2 Zn4 106.2(13) 35_645 .
Zn3 Zn2 Zn4 69.3(12) . .
Zn3 Zn2 Zn4 92.0(15) 32 25_655
Zn3 Zn2 Zn4 88.3(14) . 25_655
Zn4 Zn2 Sb1 60.8(9) 25_655 .
Zn4 Zn2 Sb2 140.4(12) . 31_655
Zn4 Zn2 Sb2 155.6(13) 25_655 31_655
Zn4 Zn2 Zn3 46.7(9) 25_655 35_645
Zn4 Zn2 Zn3 109.5(12) 25_655 3_665
Zn4 Zn2 Zn3 71.9(10) . 3_665
Zn4 Zn2 Zn4 63.9(11) 25_655 .
Sb1 Zn3 Sb1 96.9(8) 25_655 33_545
Sb1 Zn3 Sb1 111.1(8) 2_655 33_545
Sb1 Zn3 Sb1 116.0(9) 2_655 25_655
Sb1 Zn3 Sb2 99.4(8) 2_655 .
Sb1 Zn3 Zn2 108.9(10) 33_545 2_655
Sb1 Zn3 Zn2 59.0(8) 2_655 29_655
Sb1 Zn3 Zn2 154.2(11) 25_655 2_655
Sb1 Zn3 Zn2 54.9(7) 2_655 2_655
Sb1 Zn3 Zn4 57.0(7) 25_655 .
Sb1 Zn3 Zn4 51.8(6) 33_545 9_665
Sb1 Zn3 Zn4 59.8(7) 2_655 9_665
Sb1 Zn3 Zn4 112.3(9) 25_655 9_665
Sb1 Zn3 Zn4 140.9(11) 2_655 .
Sb2 Zn3 Sb1 115.2(9) . 25_655
Sb2 Zn3 Sb1 119.4(9) . 33_545
Sb2 Zn3 Zn2 51.7(7) . 2_655
Sb2 Zn3 Zn4 61.2(7) . .
Sb2 Zn3 Zn4 132.5(10) . 9_665
Zn2 Zn3 Sb1 105.9(12) . 25_655
Zn2 Zn3 Sb1 58.6(8) 29_655 25_655
Zn2 Zn3 Sb1 64.8(12) 33_545 33_545
Zn2 Zn3 Sb1 161.5(16) 33_545 25_655
Zn2 Zn3 Sb1 104.9(10) 29_655 33_545
Zn2 Zn3 Sb1 138.1(14) . 2_655
Zn2 Zn3 Sb1 60.0(10) . 33_545
Zn2 Zn3 Sb1 71.1(13) 33_545 2_655
Zn2 Zn3 Sb2 135.7(12) 29_655 .
Zn2 Zn3 Sb2 78.6(13) 33_545 .
Zn2 Zn3 Sb2 62.2(10) . .
Zn2 Zn3 Zn2 158.7(14) . 29_655
Zn2 Zn3 Zn2 87.6(15) . 2_655
Zn2 Zn3 Zn2 68.5(15) 33_545 .
Zn2 Zn3 Zn2 44.2(14) 33_545 2_655
Zn2 Zn3 Zn2 112.6(11) 29_655 2_655
Zn2 Zn3 Zn2 121.1(17) 33_545 29_655
Zn2 Zn3 Zn3 94.5(19) 33_545 6_765
Zn2 Zn3 Zn4 54.8(12) 33_545 9_665
Zn2 Zn3 Zn4 132.7(18) 33_545 17_554
Zn2 Zn3 Zn4 129.2(16) 33_545 .
Zn2 Zn3 Zn4 103.4(13) . 9_665
Zn2 Zn3 Zn4 109.5(12) 29_655 .
Zn2 Zn3 Zn4 73.2(10) 29_655 9_665
Zn2 Zn3 Zn4 84.8(9) 2_655 9_665
Zn2 Zn3 Zn4 65.9(11) . .
Zn3 Zn3 Sb1 67.9(6) 6_765 2_655
Zn3 Zn3 Sb1 65.9(11) 6_765 33_545
Zn3 Zn3 Sb1 74.1(11) 6_765 25_655
Zn3 Zn3 Sb2 167.1(6) 6_765 .
Zn3 Zn3 Zn2 125.5(17) 6_765 .
Zn3 Zn3 Zn2 40.2(11) 6_765 29_655
Zn3 Zn3 Zn2 116.1(10) 6_765 2_655
Zn3 Zn3 Zn4 104.6(18) 6_765 17_554
Zn3 Zn3 Zn4 130.1(13) 6_765 .
Zn3 Zn3 Zn4 39.7(12) 6_765 9_665
Zn4 Zn3 Sb1 162.1(13) 17_554 33_545
Zn4 Zn3 Sb1 108.0(9) . 33_545
Zn4 Zn3 Sb1 76.7(11) 17_554 2_655
Zn4 Zn3 Sb1 65.4(10) 17_554 25_655
Zn4 Zn3 Sb2 73.4(10) 17_554 .
Zn4 Zn3 Zn2 112.6(11) . 2_655
Zn4 Zn3 Zn2 64.4(12) 17_554 29_655
Zn4 Zn3 Zn2 88.9(12) 17_554 2_655
Zn4 Zn3 Zn2 125.3(16) 17_554 .
Zn4 Zn3 Zn4 130.5(14) 17_554 9_665
Zn4 Zn3 Zn4 65.6(13) 17_554 .
Zn4 Zn3 Zn4 158.2(11) . 9_665
Sb1 Zn4 Sb1 107.0(9) 25_655 15_654
Sb1 Zn4 Sb1 119.4(9) 25_655 .
Sb1 Zn4 Sb1 90.9(8) 15_654 .
Sb1 Zn4 Sb2 87.2(7) 15_654 16_544
Sb1 Zn4 Sb2 110.7(10) 25_655 16_544
Sb1 Zn4 Sb2 113.4(10) 25_655 .
Sb1 Zn4 Zn2 91.7(10) 25_655 .
Sb1 Zn4 Zn3 59.3(7) 25_655 .
Sb1 Zn4 Zn4 65.1(10) 25_655 25_655
Sb1 Zn4 Zn4 58.9(6) 25_655 17_554
Sb2 Zn4 Sb1 87.7(7) . .
Sb2 Zn4 Sb1 134.1(10) . 15_654
Sb2 Zn4 Sb1 127.9(9) 16_544 .
Sb2 Zn4 Sb2 59.1(5) . 16_544
Sb2 Zn4 Zn3 57.1(7) . .
Sb2 Zn4 Zn4 109.3(13) . 25_655
Zn2 Zn4 Sb1 60.5(9) 25_655 25_655
Zn2 Zn4 Sb1 55.6(8) 25_655 15_654
Zn2 Zn4 Sb1 88.6(10) 25_655 .
Zn2 Zn4 Sb1 54.9(8) . .
Zn2 Zn4 Sb1 145.8(13) . 15_654
Zn2 Zn4 Sb2 130.0(11) 25_655 16_544
Zn2 Zn4 Sb2 169.7(13) 25_655 .
Zn2 Zn4 Sb2 54.2(8) . .
Zn2 Zn4 Sb2 113.1(11) . 16_544
Zn2 Zn4 Zn2 116.1(11) 25_655 .
Zn2 Zn4 Zn3 114.0(12) 25_655 .
Zn2 Zn4 Zn3 44.8(9) . .
Zn2 Zn4 Zn4 61.0(11) 25_655 25_655
Zn2 Zn4 Zn4 115.3(10) 25_655 17_554
Zn2 Zn4 Zn4 55.2(10) . 25_655
Zn3 Zn4 Sb1 98.7(9) . .
Zn3 Zn4 Sb1 68.7(10) 17_554 25_655
Zn3 Zn4 Sb1 58.7(9) 17_554 15_654
Zn3 Zn4 Sb1 165.9(11) . 15_654
Zn3 Zn4 Sb1 148.7(14) 17_554 .
Zn3 Zn4 Sb2 63.0(10) 17_554 16_544
Zn3 Zn4 Sb2 94.8(9) . 16_544
Zn3 Zn4 Sb2 117.9(13) 17_554 .
Zn3 Zn4 Zn2 68.9(12) 17_554 25_655
Zn3 Zn4 Zn2 154.7(16) 17_554 .
Zn3 Zn4 Zn3 110.0(13) 17_554 .
Zn3 Zn4 Zn4 70.4(13) 17_554 17_554
Zn3 Zn4 Zn4 104.8(18) 17_554 18_654
Zn3 Zn4 Zn4 123.5(17) 17_554 25_655
Zn3 Zn4 Zn4 71.4(11) . 25_655
Zn4 Zn4 Sb1 68.7(10) 18_654 15_654
Zn4 Zn4 Sb1 128.1(15) 17_554 15_654
Zn4 Zn4 Sb1 66.1(10) 18_654 .
Zn4 Zn4 Sb1 173.6(18) 18_654 25_655
Zn4 Zn4 Sb1 140.7(15) 17_554 .
Zn4 Zn4 Sb1 106.8(13) 25_655 15_654
Zn4 Zn4 Sb1 54.4(9) 25_655 .
Zn4 Zn4 Sb2 64.9(8) 18_654 16_544
Zn4 Zn4 Sb2 59.9(7) 17_554 16_544
Zn4 Zn4 Sb2 68.9(8) 18_654 .
Zn4 Zn4 Sb2 63.0(7) 17_554 .
Zn4 Zn4 Sb2 166.0(16) 25_655 16_544
Zn4 Zn4 Zn2 94.4(16) 18_654 .
Zn4 Zn4 Zn2 118.1(11) 18_654 25_655
Zn4 Zn4 Zn2 86.0(13) 17_554 .
Zn4 Zn4 Zn3 124.7(13) 18_654 .
Zn4 Zn4 Zn3 44.1(9) 17_554 .
Zn4 Zn4 Zn4 119.5(3) 18_654 17_554
Zn4 Zn4 Zn4 120.4(17) 18_654 25_655
Zn4 Zn4 Zn4 108.9(15) 17_554 25_655

loop_
_geom_bond_atom_site_label_1
_geom_bond_atom_site_label_2
_geom_bond_distance
_geom_bond_site_symmetry_2
Sb1 Zn1 2.7204(7) 32
Sb1 Zn1 2.7204(7) 30_445
Sb1 Zn2 2.57(3) 32
Sb1 Zn2 2.57(3) 30_445
Sb1 Zn2 2.63(3) 5
Sb1 Zn2 2.63(3) .
Sb1 Zn3 2.70(2) 25_655
Sb1 Zn3 2.54(2) 4_545
Sb1 Zn3 2.54(2) 3_665
Sb1 Zn3 2.70(2) 35_645
Sb1 Zn4 2.64(3) 35_645
Sb1 Zn4 2.64(3) 25_655
Sb2 Zn1 2.6717(6) .
Sb2 Zn1 2.6717(7) 2_655
Sb2 Zn1 2.6717(7) 3_665
Sb2 Zn2 2.54(3) .
Sb2 Zn2 2.54(3) 2_655
Sb2 Zn2 2.54(3) 3_665
Sb2 Zn3 2.69(2) 3_665
Sb2 Zn3 2.69(2) .
Sb2 Zn3 2.69(2) 2_655
Sb2 Zn4 2.81(3) 2_655
Sb2 Zn4 2.81(3) .
Sb2 Zn4 2.81(3) 3_665
Zn1 Sb1 2.7786(7) 25_655
Zn1 Sb1 2.7204(7) 33_545
Zn1 Zn1 2.7691(13) 25_655
Zn2 Sb1 2.57(3) 33_545
Zn2 Sb2 2.90(3) 31_655
Zn2 Zn2 2.19(3) 33_545
Zn2 Zn2 2.19(3) 32
Zn2 Zn3 2.67(4) 35_645
Zn2 Zn3 3.07(4) 3_665
Zn2 Zn3 2.12(4) .
Zn2 Zn3 1.73(4) 32
Zn2 Zn4 2.58(4) 25_655
Zn2 Zn4 2.75(4) .
Zn3 Sb1 2.70(2) 25_655
Zn3 Sb1 2.54(2) 2_655
Zn3 Sb1 2.85(3) 33_545
Zn3 Zn2 2.67(4) 29_655
Zn3 Zn2 1.73(4) 33_545
Zn3 Zn2 3.07(4) 2_655
Zn3 Zn3 1.90(5) 6_765
Zn3 Zn4 2.08(4) 17_554
Zn3 Zn4 2.82(3) .
Zn3 Zn4 3.16(3) 9_665
Zn4 Sb1 2.89(3) 15_654
Zn4 Sb1 2.64(3) 25_655
Zn4 Sb2 2.90(3) 16_544
Zn4 Zn2 2.58(4) 25_655
Zn4 Zn3 2.08(4) 17_554
Zn4 Zn4 2.83(5) 25_655
Zn4 Zn4 2.73(6) 17_554
Zn4 Zn4 2.24(5) 18_654
